data_7223926
loop_
_publ_author_name
'Gawai, U. P.'
'Khawal, H. A.'
'Shripathi, T.'
'Dole, B. N.'

_publ_section_title
;
 A study on the synthesis, pair distribution function and diverse
 properties of cobalt doped ZnS nanowires
;
_journal_issue 8
_journal_name_full CrystEngComm
_journal_page_first 1439
_journal_paper_doi 10.1039/C5CE02253C
_journal_volume 18
_journal_year 2016
_chemical_formula_sum 'C28 H28 Cu2 Dy N5 O20'
_chemical_formula_weight 1044.14
_space_group_IT_number 2
_symmetry_cell_setting triclinic
_symmetry_Int_Tables_number 2
_symmetry_space_group_name_Hall '-P 1'
_symmetry_space_group_name_H-M 'P -1'
_audit_update_record
;
2003-08-19 deposited with the CCDC.
2016-01-15 downloaded from the CCDC.
;
_cell_angle_alpha 94.881(4)
_cell_angle_beta 102.916(3)
_cell_angle_gamma 101.498(3)
_cell_formula_units_Z 2
_cell_length_a 9.6720(9)
_cell_length_b 13.729(1)
_cell_length_c 13.997(1)
_cell_measurement_reflns_used 5545
_cell_measurement_temperature 183.1
_cell_measurement_theta_max 27.5
_cell_measurement_theta_min 3.0
_cell_volume 1758.8(2)
_computing_cell_refinement CRYSTALCLEAR
_computing_data_collection CRYSTALCLEAR
_computing_data_reduction 'teXsan Ver. 1.11'
_computing_publication_material 'teXsan Ver. 1.11'
_computing_structure_refinement 'teXsan Ver. 1.10'
_computing_structure_solution SAPI91
_diffrn_detector_area_resol_mean 14.62
_diffrn_measured_fraction_theta_full 0.9620
_diffrn_measured_fraction_theta_max 0.9620
_diffrn_measurement_device_type 'Rigaku/MSC Mercury CCD'
_diffrn_measurement_method \w
_diffrn_radiation_type 'Mo K\a'
_diffrn_radiation_wavelength 0.7107
_diffrn_reflns_av_R_equivalents 0.036
_diffrn_reflns_limit_h_max 12
_diffrn_reflns_limit_h_min -12
_diffrn_reflns_limit_k_max 11
_diffrn_reflns_limit_k_min -17
_diffrn_reflns_limit_l_max 18
_diffrn_reflns_limit_l_min -15
_diffrn_reflns_number 13964
_diffrn_reflns_theta_full 27.48
_diffrn_reflns_theta_max 27.48
_exptl_absorpt_coefficient_mu 3.397
_exptl_absorpt_correction_T_max 0.712
_exptl_absorpt_correction_T_min 0.712
_exptl_absorpt_correction_type none
_exptl_crystal_colour Green
_exptl_crystal_density_diffrn 1.971
_exptl_crystal_density_method 'not measured'
_exptl_crystal_description Platelet
_exptl_crystal_size_max 0.340
_exptl_crystal_size_mid 0.230
_exptl_crystal_size_min 0.100
_refine_diff_density_max 1.30
_refine_diff_density_min -1.08
_refine_ls_extinction_method none
_refine_ls_goodness_of_fit_ref 1.001
_refine_ls_hydrogen_treatment noref
_refine_ls_number_parameters 514
_refine_ls_number_reflns 7716
_refine_ls_R_factor_gt 0.0321
_refine_ls_shift/su_max 0.0008
_refine_ls_structure_factor_coef Fsqd
_refine_ls_weighting_details 'w = 1/[\s^2^(Fo^2^) + (0.06500(Max(Fo^2^,0) + 2Fc^2^)/3)^2^]'
_refine_ls_weighting_scheme calc
_refine_ls_wR_factor_ref 0.0957
_reflns_number_gt 6950
_reflns_number_total 7716
_reflns_threshold_expression F^2^>2.0\s(F^2^)
_cod_data_source_file c5ce02253c2.cif
_cod_data_source_block '_Cu2Dy(9")'
_cod_depositor_comments 'Adding full bibliography for 7223926.cif.'
_cod_original_cell_volume 1758.8148
_cod_original_sg_symbol_H-M 'P -1         '
_cod_original_formula_sum 'C28 H28 Cu2 Dy N5 O20 '
_cod_database_code 7223926
_audit_block_doi 10.5517/cc79m26

loop_
_symmetry_equiv_pos_as_xyz
x,y,z
-x,-y,-z

loop_
_atom_site_label
_atom_site_type_symbol
_atom_site_fract_x
_atom_site_fract_y
_atom_site_fract_z
_atom_site_U_iso_or_equiv
_atom_site_adp_type
_atom_site_occupancy
_atom_site_calc_flag
_atom_site_refinement_flags
Dy Dy 0.24405(1) 0.242347(9) -0.001021(8) 0.01465(5) Uani 1.00 d .
Cu(1) Cu 0.29575(5) 0.39646(4) 0.23420(3) 0.0266(1) Uani 1.00 d .
Cu(2) Cu 0.18731(4) 0.08399(3) -0.23445(3) 0.01751(9) Uani 1.00 d .
O(1) O 0.1872(3) 0.4736(3) 0.2955(2) 0.0503(9) Uani 1.00 d .
O(2) O 0.1446(2) 0.3481(2) 0.1146(2) 0.0260(6) Uani 1.00 d .
O(3) O 0.0935(2) 0.1742(2) -0.1722(2) 0.0171(5) Uani 1.00 d .
O(4) O 0.0265(2) 0.0263(2) -0.3449(2) 0.0264(6) Uani 1.00 d .
O(5) O 0.2829(2) -0.0105(2) -0.2877(2) 0.0253(6) Uani 1.00 d .
O(6) O 0.3262(2) 0.1195(2) -0.1078(2) 0.0197(5) Uani 1.00 d .
O(7) O 0.4039(2) 0.3276(2) 0.1618(2) 0.0185(5) Uani 1.00 d .
O(8) O 0.4577(3) 0.4621(2) 0.3406(2) 0.0333(7) Uani 1.00 d .
O(9) O 0.2590(3) 0.4108(2) -0.0471(2) 0.0391(7) Uani 1.00 d .
O(10) O 0.4172(3) 0.3356(2) -0.0807(2) 0.0388(8) Uani 1.00 d .
O(11) O 0.4215(3) 0.4871(2) -0.1160(2) 0.0454(8) Uani 1.00 d .
O(12) O 0.0442(3) 0.1273(2) 0.0379(2) 0.0392(7) Uani 1.00 d .
O(13) O 0.2561(3) 0.1043(2) 0.0979(2) 0.0337(7) Uani 1.00 d .
O(14) O 0.0713(4) 0.0250(3) 0.1465(3) 0.058(1) Uani 1.00 d .
O(15) O 0.5186(3) 0.1641(2) -0.3982(2) 0.0408(8) Uani 1.00 d .
O(16) O 0.4309(4) 0.2501(3) -0.5068(3) 0.076(1) Uani 1.00 d .
O(17) O 0.6585(3) 0.2478(2) -0.4770(2) 0.0552(10) Uani 1.00 d .
O(18) O 0.2945(3) 0.1964(2) -0.3180(2) 0.0479(9) Uani 1.00 d .
O(19) O 0.2453(4) 0.2581(4) 0.3150(3) 0.080(1) Uani 1.00 d .
O(20) O -0.0152(6) 0.1946(4) 0.3605(4) 0.039(1) Uani 0.50 d P
O(20') O -0.013(1) 0.3370(8) 0.4024(8) 0.094(3) Uani 0.50 d P
N(1) N -0.0153(3) 0.2873(2) -0.0639(2) 0.0166(6) Uani 1.00 d .
N(2) N 0.5078(3) 0.2082(2) 0.0574(2) 0.0164(6) Uani 1.00 d .
N(3) N 0.3683(3) 0.4141(2) -0.0832(2) 0.0240(7) Uani 1.00 d .
N(4) N 0.1228(3) 0.0835(2) 0.0965(2) 0.0275(7) Uani 1.00 d .
N(5) N 0.5351(3) 0.2212(3) -0.4618(2) 0.0317(8) Uani 1.00 d .
C(1) C -0.0003(5) 0.5517(4) 0.3173(3) 0.044(1) Uani 1.00 d .
C(2) C 0.0647(4) 0.4867(3) 0.2563(3) 0.0311(9) Uani 1.00 d .
C(3) C -0.0151(4) 0.4454(3) 0.1590(3) 0.0263(8) Uani 1.00 d .
C(4) C 0.0270(3) 0.3820(2) 0.0953(2) 0.0185(7) Uani 1.00 d .
C(5) C -0.0675(3) 0.3466(2) -0.0067(2) 0.0179(7) Uani 1.00 d .
C(6) C -0.1997(3) 0.3745(3) -0.0389(3) 0.0255(8) Uani 1.00 d .
C(7) C -0.2802(3) 0.3402(3) -0.1350(3) 0.0294(8) Uani 1.00 d .
C(8) C -0.2290(3) 0.2781(3) -0.1944(3) 0.0277(8) Uani 1.00 d .
C(9) C -0.0965(3) 0.2531(2) -0.1566(2) 0.0179(7) Uani 1.00 d .
C(10) C -0.0358(3) 0.1837(2) -0.2149(2) 0.0177(7) Uani 1.00 d .
C(11) C -0.1205(4) 0.1354(3) -0.3059(2) 0.0244(8) Uani 1.00 d .
C(12) C -0.0883(3) 0.0586(3) -0.3653(2) 0.0235(7) Uani 1.00 d .
C(13) C -0.1986(4) 0.0094(3) -0.4592(3) 0.0382(10) Uani 1.00 d .
C(14) C 0.4857(4) -0.0672(3) -0.3177(3) 0.0295(9) Uani 1.00 d .
C(15) C 0.4158(4) -0.0075(2) -0.2562(2) 0.0224(7) Uani 1.00 d .
C(16) C 0.5038(3) 0.0481(3) -0.1647(2) 0.0229(8) Uani 1.00 d .
C(17) C 0.4560(3) 0.1024(2) -0.0967(2) 0.0176(7) Uani 1.00 d .
C(18) C 0.5581(3) 0.1462(2) 0.0007(2) 0.0172(7) Uani 1.00 d .
C(19) C 0.6927(3) 0.1216(2) 0.0314(2) 0.0222(7) Uani 1.00 d .
C(20) C 0.7790(3) 0.1639(3) 0.1237(3) 0.0259(8) Uani 1.00 d .
C(21) C 0.7308(3) 0.2287(3) 0.1816(2) 0.0244(8) Uani 1.00 d .
C(22) C 0.5948(3) 0.2494(2) 0.1467(2) 0.0180(7) Uani 1.00 d .
C(23) C 0.5335(3) 0.3176(2) 0.2052(2) 0.0193(7) Uani 1.00 d .
C(24) C 0.6137(4) 0.3638(3) 0.2979(3) 0.0278(8) Uani 1.00 d .
C(25) C 0.5752(4) 0.4346(2) 0.3604(2) 0.0243(8) Uani 1.00 d .
C(26) C 0.6813(4) 0.4803(3) 0.4570(3) 0.0331(9) Uani 1.00 d .
C(27) C 0.2871(5) 0.2965(3) -0.3226(4) 0.052(1) Uani 1.00 d .
C(28) C -0.0341(9) 0.2456(5) 0.4533(5) 0.090(2) Uani 1.00 d .
H(1) H -0.0631 0.5116 0.3477 0.0483 Uiso 1.00 calc .
H(2) H 0.0766 0.5960 0.3655 0.0483 Uiso 1.00 calc .
H(3) H -0.0520 0.5900 0.2746 0.0483 Uiso 1.00 calc .
H(4) H -0.1049 0.4643 0.1354 0.0310 Uiso 1.00 calc .
H(5) H -0.2325 0.4162 0.0046 0.0299 Uiso 1.00 calc .
H(6) H -0.3694 0.3592 -0.1588 0.0357 Uiso 1.00 calc .
H(7) H -0.2831 0.2525 -0.2604 0.0331 Uiso 1.00 calc .
H(8) H -0.2087 0.1561 -0.3309 0.0277 Uiso 1.00 calc .
H(9) H -0.2554 0.0554 -0.4838 0.0442 Uiso 1.00 calc .
H(10) H -0.1509 -0.0101 -0.5077 0.0442 Uiso 1.00 calc .
H(11) H -0.2612 -0.0482 -0.4465 0.0442 Uiso 1.00 calc .
H(12) H 0.5213 -0.0286 -0.3639 0.0321 Uiso 1.00 calc .
H(13) H 0.4158 -0.1259 -0.3533 0.0321 Uiso 1.00 calc .
H(14) H 0.5643 -0.0879 -0.2766 0.0321 Uiso 1.00 calc .
H(15) H 0.6033 0.0465 -0.1492 0.0270 Uiso 1.00 calc .
H(16) H 0.7241 0.0772 -0.0109 0.0255 Uiso 1.00 calc .
H(17) H 0.8711 0.1491 0.1474 0.0296 Uiso 1.00 calc .
H(18) H 0.7890 0.2582 0.2451 0.0277 Uiso 1.00 calc .
H(19) H 0.7031 0.3456 0.3224 0.0323 Uiso 1.00 calc .
H(20) H 0.7771 0.4960 0.4472 0.0380 Uiso 1.00 calc .
H(21) H 0.6778 0.4328 0.5031 0.0380 Uiso 1.00 calc .
H(22) H 0.6572 0.5388 0.4822 0.0380 Uiso 1.00 calc .
H(23) H 0.3690 0.1795 -0.3501 0.0031 Uiso 1.00 calc .
H(24) H 0.2245 0.3142 -0.2815 0.0646 Uiso 1.00 calc .
H(25) H 0.3801 0.3396 -0.2984 0.0646 Uiso 1.00 calc .
H(26) H 0.2461 0.3061 -0.3882 0.0646 Uiso 1.00 calc .
H(27) H 0.2314 0.3049 0.3479 0.0031 Uiso 1.00 calc .
H(28) H 0.1764 0.1923 0.3077 0.0031 Uiso 1.00 calc .

loop_
_atom_site_aniso_label
_atom_site_aniso_U_11
_atom_site_aniso_U_22
_atom_site_aniso_U_33
_atom_site_aniso_U_12
_atom_site_aniso_U_13
_atom_site_aniso_U_23
Dy 0.01448(9) 0.01607(9) 0.01427(10) 0.00588(6) 0.00317(6) 0.00206(6)
Cu(1) 0.0266(2) 0.0385(2) 0.0158(2) 0.0188(2) 0.0007(2) -0.0057(2)
Cu(2) 0.0169(2) 0.0205(2) 0.0145(2) 0.0075(1) 0.0012(1) -0.0018(1)
O(1) 0.048(2) 0.082(2) 0.025(1) 0.046(2) -0.002(1) -0.016(1)
O(2) 0.024(1) 0.035(1) 0.020(1) 0.0164(10) .0005(9) -0.0028(9)
O(3) 0.0148(9) 0.020(1) 0.0158(10) 0.0066(8) 0.0020(8) 0.0002(8)
O(4) 0.020(1) 0.036(1) 0.020(1) 0.0082(9) 0.0007(9) -0.0066(9)
O(5) 0.028(1) 0.028(1) 0.019(1) 0.0143(9) 0.0004(9) -0.0044(9)
O(6) 0.0178(10) 0.023(1) 0.019(1) 0.0085(8) 0.0016(8) -0.0009(8)
O(7) 0.0161(9) 0.022(1) 0.0167(10) 0.0067(8) 0.0025(8) -0.0012(8)
O(8) 0.034(1) 0.040(1) 0.024(1) 0.015(1) 0.003(1) -0.010(1)
O(9) 0.032(1) 0.024(1) 0.073(2) 0.014(1) 0.028(1) 0.017(1)
O(10) 0.046(1) 0.031(1) 0.058(2) 0.020(1) 0.035(1) 0.024(1)
O(11) 0.058(2) 0.029(1) 0.052(2) 0.002(1) 0.022(1) 0.017(1)
O(12) 0.025(1) 0.043(2) 0.058(2) 0.013(1) 0.015(1) 0.030(1)
O(13) 0.024(1) 0.032(1) 0.047(2) 0.0083(10) 0.005(1) 0.020(1)
O(14) 0.050(2) 0.052(2) 0.080(2) 0.007(1) 0.025(2) 0.046(2)
O(15) 0.035(1) 0.049(2) 0.039(2) 0.008(1) 0.008(1) 0.017(1)
O(16) 0.071(2) 0.109(3) 0.052(2) 0.047(2) -0.008(2) 0.029(2)
O(17) 0.050(2) 0.053(2) 0.069(2) 0.008(1) 0.029(2) 0.017(2)
O(18) 0.065(2) 0.033(1) 0.065(2) 0.018(1) 0.047(2) 0.019(1)
O(19) 0.050(2) 0.112(4) 0.082(3) 0.016(2) 0.009(2) 0.065(3)
O(20) 0.041(3) 0.038(3) 0.032(3) 0.001(2) 0.004(2) 0.004(2)
O(20') 0.073(5) 0.082(6) 0.114(8) -0.005(5) .027(5) -0.011(6)
N(1) 0.017(1) 0.016(1) 0.017(1) 0.0057(9) 0.0041(10) -0.0005(9)
N(2) 0.018(1) 0.017(1) 0.015(1) 0.0053(9) 0.0039(10) 0.0013(9)
N(3) 0.025(1) 0.018(1) 0.028(1) 0.003(1) 0.007(1) 0.004(1)
N(4) 0.029(1) 0.020(1) 0.037(2) 0.005(1) 0.013(1) 0.011(1)
N(5) 0.031(2) 0.037(2) 0.022(1) 0.009(1) -0.002(1) -0.001(1)
C(1) 0.048(2) 0.060(3) 0.030(2) 0.035(2) 0.009(2) -0.009(2)
C(2) 0.035(2) 0.038(2) 0.025(2) 0.020(2) 0.008(1) -0.002(1)
C(3) 0.025(2) 0.031(2) 0.025(2) 0.014(1) 0.005(1) -0.001(1)
C(4) 0.020(1) 0.021(1) 0.018(1) 0.009(1) 0.006(1) 0.005(1)
C(5) 0.015(1) 0.018(1) 0.022(1) 0.008(1) 0.004(1) 0.003(1)
C(6) 0.021(1) 0.027(2) 0.030(2) 0.012(1) 0.005(1) 0.000(1)
C(7) 0.015(1) 0.038(2) 0.035(2) 0.015(1) 0.001(1) 0.000(1)
C(8) 0.018(1) 0.038(2) 0.024(2) 0.011(1) -0.003(1) -0.001(1)
C(9) 0.015(1) 0.020(1) 0.019(1) 0.006(1) 0.002(1) 0.003(1)
C(10) 0.015(1) 0.022(1) 0.016(1) 0.006(1) 0.002(1) 0.005(1)
C(11) 0.020(1) 0.031(2) 0.020(2) 0.011(1) -0.001(1) 0.001(1)
C(12) 0.020(1) 0.032(2) 0.016(1) 0.006(1) 0.000(1) 0.000(1)
C(13) 0.025(2) 0.060(3) 0.024(2) 0.015(2) -0.004(1) -0.011(2)
C(14) 0.033(2) 0.036(2) 0.022(2) 0.017(2) 0.008(1) -0.004(1)
C(15) 0.029(2) 0.021(1) 0.019(1) 0.012(1) 0.006(1) 0.001(1)
C(16) 0.021(1) 0.027(2) 0.021(2) 0.010(1) 0.005(1) -0.003(1)
C(17) 0.017(1) 0.017(1) 0.019(1) 0.007(1) 0.002(1) 0.003(1)
C(18) 0.017(1) 0.019(1) 0.017(1) 0.005(1) 0.003(1) 0.002(1)
C(19) 0.018(1) 0.027(2) 0.025(2) 0.011(1) 0.006(1) 0.002(1)
C(20) 0.015(1) 0.034(2) 0.027(2) 0.008(1) 0.000(1) 0.003(1)
C(21) 0.017(1) 0.031(2) 0.022(2) 0.008(1) -0.001(1) -0.001(1)
C(22) 0.016(1) 0.020(1) 0.016(1) 0.003(1) 0.001(1) 0.002(1)
C(23) 0.019(1) 0.019(1) 0.020(1) 0.005(1) 0.004(1) 0.002(1)
C(24) 0.027(2) 0.031(2) 0.022(2) 0.009(1) -0.002(1) -0.004(1)
C(25) 0.027(2) 0.026(2) 0.018(1) 0.006(1) 0.004(1) -0.001(1)
C(26) 0.036(2) 0.035(2) 0.022(2) 0.004(1) 0.001(1) -0.005(1)
C(27) 0.057(3) 0.039(2) 0.059(3) 0.012(2) 0.008(2) 0.018(2)
C(28) 0.125(6) 0.071(4) 0.065(4) -0.008(4) 0.034(4) 0.006(3)

loop_
_atom_type_symbol
_atom_type_description
_atom_type_scat_dispersion_real
_atom_type_scat_dispersion_imag
_atom_type_scat_source
C C 0.003 0.002
;International Tables for Crystallography
(1992, Vol. C, Tables 4.2.6.8 and 6.1.1.1)
;
H H 0.000 0.000
;International Tables for Crystallography
(1992, Vol. C, Table 6.1.1.2)
;
Cu Cu 0.320 1.265
;International Tables for Crystallography
(1992, Vol. C, Tables 4.2.6.8 and 6.1.1.1)
;
Dy Dy -0.189 4.410
;International Tables for Crystallography
(1992, Vol. C, Tables 4.2.6.8 and 6.1.1.1)
;
N N 0.006 0.003
;International Tables for Crystallography
(1992, Vol. C, Tables 4.2.6.8 and 6.1.1.1)
;
O O 0.011 0.006
;International Tables for Crystallography
(1992, Vol. C, Tables 4.2.6.8 and 6.1.1.1)
;

loop_
_geom_angle_atom_site_label_1
_geom_angle_atom_site_label_2
_geom_angle_atom_site_label_3
_geom_angle
_geom_angle_publ_flag
O(2) Dy O(3) 119.67(7) yes
O(2) Dy O(6) 172.98(7) yes
O(2) Dy O(7) 60.11(7) yes
O(2) Dy O(9) 69.82(8) yes
O(2) Dy O(10) 115.63(8) yes
O(2) Dy O(12) 74.39(9) yes
O(2) Dy O(13) 96.20(8) yes
O(2) Dy N(1) 59.46(7) yes
O(2) Dy N(2) 120.46(7) yes
O(3) Dy O(6) 60.14(7) yes
O(3) Dy O(7) 173.62(6) yes
O(3) Dy O(9) 88.54(9) yes
O(3) Dy O(10) 86.00(9) yes
O(3) Dy O(12) 80.22(8) yes
O(3) Dy O(13) 109.11(8) yes
O(3) Dy N(1) 60.25(7) yes
O(3) Dy N(2) 119.86(7) yes
O(6) Dy O(7) 120.98(7) yes
O(6) Dy O(9) 116.86(8) yes
O(6) Dy O(10) 71.35(8) yes
O(6) Dy O(12) 98.90(8) yes
O(6) Dy O(13) 77.72(8) yes
O(6) Dy N(1) 120.16(7) yes
O(6) Dy N(2) 60.41(7) yes
O(7) Dy O(9) 85.48(9) yes
O(7) Dy O(10) 88.54(9) yes
O(7) Dy O(12) 105.38(8) yes
O(7) Dy O(13) 77.04(8) yes
O(7) Dy N(1) 118.84(7) yes
O(7) Dy N(2) 60.60(7) yes
O(9) Dy O(10) 51.64(8) yes
O(9) Dy O(12) 130.27(8) yes
O(9) Dy O(13) 161.6(1) yes
O(9) Dy N(1) 66.11(8) yes
O(9) Dy N(2) 110.41(8) yes
O(10) Dy O(12) 165.9(1) yes
O(10) Dy O(13) 132.17(8) yes
O(10) Dy N(1) 109.16(8) yes
O(10) Dy N(2) 67.51(8) yes
O(12) Dy O(13) 51.74(8) yes
O(12) Dy N(1) 66.31(8) yes
O(12) Dy N(2) 117.21(8) yes
O(13) Dy N(1) 117.81(8) yes
O(13) Dy N(2) 65.67(8) yes
N(1) Dy N(2) 176.47(6) yes
O(1) Cu(1) O(2) 95.4(1) yes
O(1) Cu(1) O(7) 174.1(1) yes
O(1) Cu(1) O(8) 85.4(1) yes
O(1) Cu(1) O(19) 95.5(2) yes
O(2) Cu(1) O(7) 81.86(9) yes
O(2) Cu(1) O(8) 170.2(1) yes
O(2) Cu(1) O(19) 97.2(1) yes
O(7) Cu(1) O(8) 96.4(1) yes
O(7) Cu(1) O(19) 90.0(1) yes
O(8) Cu(1) O(19) 92.4(1) yes
O(3) Cu(2) O(4) 97.23(9) yes
O(3) Cu(2) O(5) 175.73(10) yes
O(3) Cu(2) O(6) 81.32(9) yes
O(3) Cu(2) O(18) 96.06(9) yes
O(4) Cu(2) O(5) 84.95(10) yes
O(4) Cu(2) O(6) 166.7(1) yes
O(4) Cu(2) O(18) 94.1(1) yes
O(5) Cu(2) O(6) 95.72(9) yes
O(5) Cu(2) O(18) 87.4(1) yes
O(6) Cu(2) O(18) 99.1(1) yes
Cu(1) O(1) C(2) 125.7(2) yes
Dy O(2) Cu(1) 107.83(9) yes
Dy O(2) C(4) 128.9(2) yes
Cu(1) O(2) C(4) 122.1(2) yes
Dy O(3) Cu(2) 109.54(9) yes
Dy O(3) C(10) 129.2(2) yes
Cu(2) O(3) C(10) 120.8(2) yes
Cu(2) O(4) C(12) 123.6(2) yes
Cu(2) O(5) C(15) 122.8(2) yes
Dy O(6) Cu(2) 109.00(9) yes
Dy O(6) C(17) 127.8(2) yes
Cu(2) O(6) C(17) 120.5(2) yes
Dy O(7) Cu(1) 110.09(9) yes
Dy O(7) C(23) 128.7(2) yes
Cu(1) O(7) C(23) 120.3(2) yes
Cu(1) O(8) C(25) 123.5(2) yes
Dy O(9) N(3) 96.8(2) yes
Dy O(10) N(3) 97.3(2) yes
Dy O(12) N(4) 96.2(2) yes
Dy O(13) N(4) 95.9(2) yes
Cu(2) O(18) C(27) 129.7(3) yes
Dy N(1) C(5) 122.0(2) yes
Dy N(1) C(9) 120.6(2) yes
C(5) N(1) C(9) 117.3(3) yes
Dy N(2) C(18) 121.4(2) yes
Dy N(2) C(22) 121.0(2) yes
C(18) N(2) C(22) 117.5(3) yes
O(9) N(3) O(10) 114.2(3) yes
O(9) N(3) O(11) 122.4(3) yes
O(10) N(3) O(11) 123.4(3) yes
O(12) N(4) O(13) 115.2(3) yes
O(12) N(4) O(14) 121.6(3) yes
O(13) N(4) O(14) 123.3(3) yes
O(15) N(5) O(16) 119.4(4) yes
O(15) N(5) O(17) 118.9(3) yes
O(16) N(5) O(17) 121.7(4) yes
O(1) C(2) C(1) 117.0(3) yes
O(1) C(2) C(3) 124.3(3) yes
C(1) C(2) C(3) 118.7(3) yes
C(2) C(3) C(4) 125.7(3) yes
O(2) C(4) C(3) 126.1(3) yes
O(2) C(4) C(5) 114.5(3) yes
C(3) C(4) C(5) 119.4(3) yes
N(1) C(5) C(4) 114.9(3) yes
N(1) C(5) C(6) 123.2(3) yes
C(4) C(5) C(6) 121.8(3) yes
C(5) C(6) C(7) 118.6(3) yes
C(6) C(7) C(8) 119.0(3) yes
C(7) C(8) C(9) 119.1(3) yes
N(1) C(9) C(8) 122.8(3) yes
N(1) C(9) C(10) 114.7(2) yes
C(8) C(9) C(10) 122.4(3) yes
O(3) C(10) C(9) 114.8(3) yes
O(3) C(10) C(11) 126.7(3) yes
C(9) C(10) C(11) 118.5(3) yes
C(10) C(11) C(12) 126.0(3) yes
O(4) C(12) C(11) 124.8(3) yes
O(4) C(12) C(13) 116.5(3) yes
C(11) C(12) C(13) 118.7(3) yes
O(5) C(15) C(14) 117.9(3) yes
O(5) C(15) C(16) 124.1(3) yes
C(14) C(15) C(16) 118.0(3) yes
C(15) C(16) C(17) 125.8(3) yes
O(6) C(17) C(16) 126.3(3) yes
O(6) C(17) C(18) 114.6(3) yes
C(16) C(17) C(18) 119.1(3) yes
N(2) C(18) C(17) 114.7(3) yes
N(2) C(18) C(19) 123.1(3) yes
C(17) C(18) C(19) 122.1(3) yes
C(18) C(19) C(20) 118.3(3) yes
C(19) C(20) C(21) 119.4(3) yes
C(20) C(21) C(22) 119.4(3) yes
N(2) C(22) C(21) 122.3(3) yes
N(2) C(22) C(23) 114.8(3) yes
C(21) C(22) C(23) 122.9(3) yes
O(7) C(23) C(22) 114.8(3) yes
O(7) C(23) C(24) 125.7(3) yes
C(22) C(23) C(24) 119.5(3) yes
C(23) C(24) C(25) 126.6(3) yes
O(8) C(25) C(24) 124.2(3) yes
O(8) C(25) C(26) 117.3(3) yes
C(24) C(25) C(26) 118.5(3) yes
O(20) C(28) O(20') 83.5(6) yes

loop_
_geom_bond_atom_site_label_1
_geom_bond_atom_site_label_2
_geom_bond_distance
_geom_bond_publ_flag
Dy O(2) 2.550(2) yes
Dy O(3) 2.500(2) yes
Dy O(6) 2.519(2) yes
Dy O(7) 2.491(2) yes
Dy O(9) 2.439(2) yes
Dy O(10) 2.431(2) yes
Dy O(12) 2.435(2) yes
Dy O(13) 2.446(2) yes
Dy N(1) 2.677(3) yes
Dy N(2) 2.647(3) yes
Cu(1) O(1) 1.911(3) yes
Cu(1) O(2) 1.926(2) yes
Cu(1) O(7) 1.929(2) yes
Cu(1) O(8) 1.911(3) yes
Cu(1) O(19) 2.317(4) yes
Cu(2) O(3) 1.933(2) yes
Cu(2) O(4) 1.913(2) yes
Cu(2) O(5) 1.927(2) yes
Cu(2) O(6) 1.927(2) yes
Cu(2) O(18) 2.244(3) yes
O(1) C(2) 1.245(4) yes
O(2) C(4) 1.296(4) yes
O(3) C(10) 1.298(3) yes
O(4) C(12) 1.260(4) yes
O(5) C(15) 1.253(4) yes
O(6) C(17) 1.301(4) yes
O(7) C(23) 1.304(4) yes
O(8) C(25) 1.249(4) yes
O(9) N(3) 1.264(4) yes
O(10) N(3) 1.261(4) yes
O(11) N(3) 1.208(4) yes
O(12) N(4) 1.265(4) yes
O(13) N(4) 1.258(4) yes
O(14) N(4) 1.215(4) yes
O(15) N(5) 1.252(4) yes
O(16) N(5) 1.220(4) yes
O(17) N(5) 1.247(4) yes
O(18) C(27) 1.397(5) yes
O(20) C(28) 1.489(8) yes
O(20') C(28) 1.50(1) yes
N(1) C(5) 1.340(4) yes
N(1) C(9) 1.347(4) yes
N(2) C(18) 1.347(4) yes
N(2) C(22) 1.346(4) yes
C(1) C(2) 1.500(5) yes
C(2) C(3) 1.413(5) yes
C(3) C(4) 1.375(4) yes
C(4) C(5) 1.493(4) yes
C(5) C(6) 1.397(4) yes
C(6) C(7) 1.384(5) yes
C(7) C(8) 1.377(5) yes
C(8) C(9) 1.395(4) yes
C(9) C(10) 1.491(4) yes
C(10) C(11) 1.380(4) yes
C(11) C(12) 1.414(5) yes
C(12) C(13) 1.502(4) yes
C(14) C(15) 1.493(4) yes
C(15) C(16) 1.426(4) yes
C(16) C(17) 1.375(4) yes
C(17) C(18) 1.489(4) yes
C(18) C(19) 1.394(4) yes
C(19) C(20) 1.378(4) yes
C(20) C(21) 1.370(5) yes
C(21) C(22) 1.392(4) yes
C(22) C(23) 1.485(4) yes
C(23) C(24) 1.378(4) yes
C(24) C(25) 1.412(5) yes
C(25) C(26) 1.502(4) yes

loop_
_geom_contact_atom_site_label_1
_geom_contact_atom_site_label_2
_geom_contact_distance
_geom_contact_site_symmetry_2
Dy O(2) 2.550(2) .
Dy O(3) 2.500(2) .
Dy O(6) 2.519(2) .
Dy N(1) 2.677(3) .
Dy N(2) 2.647(3) .
Cu(2) O(14) 3.195(3) 2_555
O(1) O(20') 3.14(1) .
O(1) C(26) 3.369(4) 2_666
O(3) O(14) 2.972(4) 2_555
O(4) O(20) 3.000(6) 2_555
O(4) O(14) 3.215(4) 2_555
O(4) C(13) 3.559(4) 2_554
O(5) O(20) 3.147(6) 2_555
O(5) C(20) 3.315(4) 2_655
O(5) C(21) 3.447(4) 2_655
O(5) C(13) 3.456(4) 2_554
O(6) C(19) 3.547(4) 2_655
O(7) O(11) 2.963(3) 2_665
O(8) C(26) 3.492(4) 2_666
O(9) C(6) 3.292(4) 2_565
O(9) O(11) 3.362(4) 2_665
O(9) C(3) 3.556(4) 2_565
O(10) C(7) 3.174(4) 1_655
O(10) O(11) 3.372(4) 2_665
O(10) C(6) 3.542(4) 1_655
O(11) C(23) 3.046(4) 2_665
O(11) N(3) 3.077(4) 2_665
O(11) O(11) 3.220(6) 2_665
O(11) C(24) 3.400(5) 2_665
O(12) O(14) 3.024(5) 2_555
O(12) C(20) 3.173(4) 1_455
O(12) N(4) 3.221(4) 2_555
O(12) C(19) 3.366(4) 1_455
O(12) O(12) 3.441(6) 2_555
O(13) C(16) 3.456(4) 2_655
O(14) C(10) 3.077(4) 2_555
O(14) C(11) 3.290(4) 2_555
O(14) C(12) 3.343(4) 2_555
O(14) N(4) 3.534(5) 2_555
O(15) O(18) 2.746(4) .
O(15) C(8) 3.339(4) 1_655
O(15) C(15) 3.351(4) .
O(15) C(27) 3.435(6) .
O(15) C(14) 3.438(5) .
O(15) C(11) 3.553(4) 1_655
O(15) C(13) 3.567(5) 2_554
O(16) O(19) 2.753(5) 1_554
O(16) C(27) 3.266(7) .
O(16) O(18) 3.281(5) .
O(16) C(25) 3.517(5) 1_554
O(17) C(28) 3.334(8) 1_654
O(17) C(26) 3.377(5) 1_554
O(17) C(14) 3.459(5) 2_654
O(17) C(11) 3.513(5) 1_655
O(18) N(5) 3.388(4) .
O(19) O(20) 2.730(7) .
O(19) O(20') 3.34(1) .
O(20) C(21) 3.229(6) 1_455
O(20) C(20) 3.405(6) 1_455
O(20') C(2) 3.12(1) .
O(20') C(1) 3.26(1) .
O(20') C(21) 3.50(1) 1_455
N(3) N(3) 3.389(6) 2_665
N(4) N(4) 3.480(6) 2_555
N(5) C(14) 3.532(4) 2_654
C(2) C(8) 3.570(6) 2_565
C(3) C(21) 3.547(5) 1_455
C(4) C(20) 3.557(5) 1_455
C(5) C(20) 3.512(5) 1_455
C(15) C(21) 3.437(5) 2_655
C(15) C(20) 3.497(5) 2_655
C(17) C(19) 3.415(4) 2_655

loop_
_geom_torsion_atom_site_label_1
_geom_torsion_atom_site_label_2
_geom_torsion_atom_site_label_3
_geom_torsion_atom_site_label_4
_geom_torsion
_geom_torsion_publ_flag
Dy O(2) Cu(1) O(1) 177.5(1) yes
Dy O(2) Cu(1) O(7) 2.76(10) yes
Dy O(2) Cu(1) O(8) 83.2(6) yes
Dy O(2) Cu(1) O(19) -86.2(1) yes
Dy O(2) C(4) C(3) -174.5(3) yes
Dy O(2) C(4) C(5) 5.5(4) yes
Dy O(3) Cu(2) O(4) 167.5(1) yes
Dy O(3) Cu(2) O(5) 47(1) yes
Dy O(3) Cu(2) O(6) 0.86(9) yes
Dy O(3) Cu(2) O(18) -97.5(1) yes
Dy O(3) C(10) C(9) 6.4(4) yes
Dy O(3) C(10) C(11) -172.3(2) yes
Dy O(6) Cu(2) O(3) -0.85(9) yes
Dy O(6) Cu(2) O(4) -85.5(4) yes
Dy O(6) Cu(2) O(5) -177.76(10) yes
Dy O(6) Cu(2) O(18) 93.9(1) yes
Dy O(6) C(17) C(16) -168.0(2) yes
Dy O(6) C(17) C(18) 12.9(4) yes
Dy O(7) Cu(1) O(1) -65(1) yes
Dy O(7) Cu(1) O(2) -2.9(1) yes
Dy O(7) Cu(1) O(8) -173.2(1) yes
Dy O(7) Cu(1) O(19) 94.4(1) yes
Dy O(7) C(23) C(22) 2.9(4) yes
Dy O(7) C(23) C(24) -176.8(3) yes
Dy O(9) N(3) O(10) 0.5(3) yes
Dy O(9) N(3) O(11) -178.7(3) yes
Dy O(10) N(3) O(9) -0.5(3) yes
Dy O(10) N(3) O(11) 178.7(3) yes
Dy O(12) N(4) O(13) -9.9(3) yes
Dy O(12) N(4) O(14) 170.9(3) yes
Dy O(13) N(4) O(12) 9.8(3) yes
Dy O(13) N(4) O(14) -170.9(3) yes
Dy N(1) C(5) C(4) -2.2(3) yes
Dy N(1) C(5) C(6) 177.3(2) yes
Dy N(1) C(9) C(8) -177.0(2) yes
Dy N(1) C(9) C(10) 4.9(3) yes
Dy N(2) C(18) C(17) 1.9(3) yes
Dy N(2) C(18) C(19) -176.0(2) yes
Dy N(2) C(22) C(21) 176.5(2) yes
Dy N(2) C(22) C(23) -2.8(3) yes
Cu(1) O(1) C(2) C(1) -179.0(3) yes
Cu(1) O(1) C(2) C(3) 0.5(6) yes
Cu(1) O(2) Dy O(3) -175.09(9) yes
Cu(1) O(2) Dy O(6) 98.5(5) yes
Cu(1) O(2) Dy O(7) -2.44(9) yes
Cu(1) O(2) Dy O(9) -99.0(1) yes
Cu(1) O(2) Dy O(10) -74.5(1) yes
Cu(1) O(2) Dy O(12) 116.1(1) yes
Cu(1) O(2) Dy O(13) 68.7(1) yes
Cu(1) O(2) Dy N(1) -172.5(1) yes
Cu(1) O(2) Dy N(2) 3.4(1) yes
Cu(1) O(2) C(4) C(3) -8.4(4) yes
Cu(1) O(2) C(4) C(5) 171.7(2) yes
Cu(1) O(7) Dy O(2) 2.47(9) yes
Cu(1) O(7) Dy O(3) 92.3(5) yes
Cu(1) O(7) Dy O(6) -169.48(8) yes
Cu(1) O(7) Dy O(9) 71.7(1) yes
Cu(1) O(7) Dy O(10) 123.4(1) yes
Cu(1) O(7) Dy O(12) -58.9(1) yes
Cu(1) O(7) Dy O(13) -102.6(1) yes
Cu(1) O(7) Dy N(1) 12.2(1) yes
Cu(1) O(7) Dy N(2) -171.8(1) yes
Cu(1) O(7) C(23) C(22) 170.5(2) yes
Cu(1) O(7) C(23) C(24) -9.1(4) yes
Cu(1) O(8) C(25) C(24) 11.5(5) yes
Cu(1) O(8) C(25) C(26) -168.4(2) yes
Cu(2) O(3) Dy O(2) -172.66(9) yes
Cu(2) O(3) Dy O(6) -0.75(8) yes
Cu(2) O(3) Dy O(7) 101.1(5) yes
Cu(2) O(3) Dy O(9) 121.6(1) yes
Cu(2) O(3) Dy O(10) 70.0(1) yes
Cu(2) O(3) Dy O(12) -107.0(1) yes
Cu(2) O(3) Dy O(13) -63.5(1) yes
Cu(2) O(3) Dy N(1) -175.2(1) yes
Cu(2) O(3) Dy N(2) 8.8(1) yes
Cu(2) O(3) C(10) C(9) 177.9(2) yes
Cu(2) O(3) C(10) C(11) -0.8(4) yes
Cu(2) O(4) C(12) C(11) -6.0(5) yes
Cu(2) O(4) C(12) C(13) 175.4(3) yes
Cu(2) O(5) C(15) C(14) -165.4(2) yes
Cu(2) O(5) C(15) C(16) 15.7(5) yes
Cu(2) O(6) Dy O(2) 91.2(5) yes
Cu(2) O(6) Dy O(3) 0.75(8) yes
Cu(2) O(6) Dy O(7) -171.96(8) yes
Cu(2) O(6) Dy O(9) -70.4(1) yes
Cu(2) O(6) Dy O(10) -95.5(1) yes
Cu(2) O(6) Dy O(12) 74.0(1) yes
Cu(2) O(6) Dy O(13) 121.5(1) yes
Cu(2) O(6) Dy N(1) 6.3(1) yes
Cu(2) O(6) Dy N(2) -169.7(1) yes
Cu(2) O(6) C(17) C(16) -9.0(4) yes
Cu(2) O(6) C(17) C(18) 171.9(2) yes
O(1) Cu(1) O(2) C(4) 8.7(3) yes
O(1) Cu(1) O(7) C(23) 124(1) yes
O(1) Cu(1) O(8) C(25) 167.0(3) yes
O(1) C(2) C(3) C(4) 2.8(7) yes
O(2) Dy O(3) C(10) -0.4(3) yes
O(2) Dy O(6) C(17) -107.9(5) yes
O(2) Dy O(7) C(23) 171.1(3) yes
O(2) Dy O(9) N(3) 151.2(2) yes
O(2) Dy O(10) N(3) -29.5(2) yes
O(2) Dy O(12) N(4) -105.4(2) yes
O(2) Dy O(13) N(4) 58.7(2) yes
O(2) Dy N(1) C(5) 3.3(2) yes
O(2) Dy N(1) C(9) -178.9(2) yes
O(2) Dy N(2) C(18) 174.6(2) yes
O(2) Dy N(2) C(22) -2.9(2) yes
O(2) Cu(1) O(1) C(2) -5.2(4) yes
O(2) Cu(1) O(7) C(23) -172.6(2) yes
O(2) Cu(1) O(8) C(25) -97.9(7) yes
O(2) C(4) C(3) C(2) 1.7(6) yes
O(2) C(4) C(5) N(1) -1.7(4) yes
O(2) C(4) C(5) C(6) 178.7(3) yes
O(3) Dy O(2) C(4) -7.4(3) yes
O(3) Dy O(6) C(17) 161.7(3) yes
O(3) Dy O(7) C(23) -99.0(5) yes
O(3) Dy O(9) N(3) -86.4(2) yes
O(3) Dy O(10) N(3) 91.6(2) yes
O(3) Dy O(12) N(4) 129.8(2) yes
O(3) Dy O(13) N(4) -65.7(2) yes
O(3) Dy N(1) C(5) -179.3(2) yes
O(3) Dy N(1) C(9) -1.5(2) yes
O(3) Dy N(2) C(18) -6.9(2) yes
O(3) Dy N(2) C(22) 175.6(2) yes
O(3) Cu(2) O(4) C(12) 8.9(3) yes
O(3) Cu(2) O(5) C(15) -69(1) yes
O(3) Cu(2) O(6) C(17) -163.4(2) yes
O(3) Cu(2) O(18) C(27) -1.8(4) yes
O(3) C(10) C(9) N(1) -6.9(4) yes
O(3) C(10) C(9) C(8) 174.9(3) yes
O(3) C(10) C(11) C(12) 6.8(6) yes
O(4) Cu(2) O(3) C(10) -5.5(2) yes
O(4) Cu(2) O(5) C(15) 169.9(3) yes
O(4) Cu(2) O(6) C(17) 111.9(4) yes
O(4) Cu(2) O(18) C(27) 95.9(4) yes
O(4) C(12) C(11) C(10) -3.0(6) yes
O(5) Cu(2) O(3) C(10) -125(1) yes
O(5) Cu(2) O(4) C(12) -174.8(3) yes
O(5) Cu(2) O(6) C(17) 19.7(2) yes
O(5) Cu(2) O(18) C(27) -179.3(4) yes
O(5) C(15) C(16) C(17) 2.7(6) yes
O(6) Dy O(2) C(4) -93.8(5) yes
O(6) Dy O(3) C(10) 171.5(3) yes
O(6) Dy O(7) C(23) -0.8(3) yes
O(6) Dy O(9) N(3) -31.2(2) yes
O(6) Dy O(10) N(3) 151.4(2) yes
O(6) Dy O(12) N(4) 72.4(2) yes
O(6) Dy O(13) N(4) -117.8(2) yes
O(6) Dy N(1) C(5) 175.2(2) yes
O(6) Dy N(1) C(9) -7.1(2) yes
O(6) Dy N(2) C(18) 2.7(2) yes
O(6) Dy N(2) C(22) -174.8(2) yes
O(6) Cu(2) O(3) C(10) -172.2(2) yes
O(6) Cu(2) O(4) C(12) 91.7(5) yes
O(6) Cu(2) O(5) C(15) -23.4(3) yes
O(6) Cu(2) O(18) C(27) -84.0(4) yes
O(6) C(17) C(16) C(15) -6.3(6) yes
O(6) C(17) C(18) N(2) -8.7(4) yes
O(6) C(17) C(18) C(19) 169.2(3) yes
O(7) Dy O(2) C(4) 165.3(3) yes
O(7) Dy O(3) C(10) -86.6(5) yes
O(7) Dy O(6) C(17) -11.0(3) yes
O(7) Dy O(9) N(3) 91.4(2) yes
O(7) Dy O(10) N(3) -85.1(2) yes
O(7) Dy O(12) N(4) -53.3(2) yes
O(7) Dy O(13) N(4) 116.0(2) yes
O(7) Dy N(1) C(5) -6.5(3) yes
O(7) Dy N(1) C(9) 171.2(2) yes
O(7) Dy N(2) C(18) -179.6(2) yes
O(7) Dy N(2) C(22) 2.9(2) yes
O(7) Cu(1) O(1) C(2) 57(1) yes
O(7) Cu(1) O(2) C(4) -166.0(3) yes
O(7) Cu(1) O(8) C(25) -18.7(3) yes
O(7) C(23) C(22) N(2) 0.2(4) yes
O(7) C(23) C(22) C(21) -179.1(3) yes
O(7) C(23) C(24) C(25) -4.1(6) yes
O(8) Cu(1) O(1) C(2) 165.1(4) yes
O(8) Cu(1) O(2) C(4) -85.5(7) yes
O(8) Cu(1) O(7) C(23) 17.1(2) yes
O(8) C(25) C(24) C(23) 3.1(6) yes
O(9) Dy O(2) C(4) 68.7(3) yes
O(9) Dy O(3) C(10) -66.1(2) yes
O(9) Dy O(6) C(17) 90.6(2) yes
O(9) Dy O(7) C(23) -119.6(2) yes
O(9) Dy O(10) N(3) 0.3(2) yes
O(9) Dy O(12) N(4) -150.5(2) yes
O(9) Dy O(13) N(4) 97.9(3) yes
O(9) Dy N(1) C(5) -76.5(2) yes
O(9) Dy N(1) C(9) 101.2(2) yes
O(9) Dy N(2) C(18) -107.4(2) yes
O(9) Dy N(2) C(22) 75.1(2) yes
O(10) Dy O(2) C(4) 93.2(3) yes
O(10) Dy O(3) C(10) -117.7(2) yes
O(10) Dy O(6) C(17) 65.4(2) yes
O(10) Dy O(7) C(23) -68.0(2) yes
O(10) Dy O(9) N(3) -0.3(2) yes
O(10) Dy O(12) N(4) 117.5(3) yes
O(10) Dy O(13) N(4) -168.1(2) yes
O(10) Dy N(1) C(5) -105.8(2) yes
O(10) Dy N(1) C(9) 72.0(2) yes
O(10) Dy N(2) C(18) -77.9(2) yes
O(10) Dy N(2) C(22) 104.6(2) yes
O(12) Dy O(2) C(4) -76.1(3) yes
O(12) Dy O(3) C(10) 65.3(2) yes
O(12) Dy O(6) C(17) -125.0(2) yes
O(12) Dy O(7) C(23) 109.8(2) yes
O(12) Dy O(9) N(3) -162.2(2) yes
O(12) Dy O(10) N(3) 103.8(3) yes
O(12) Dy O(13) N(4) -5.9(2) yes
O(12) Dy N(1) C(5) 88.6(2) yes
O(12) Dy N(1) C(9) -93.7(2) yes
O(12) Dy N(2) C(18) 87.4(2) yes
O(12) Dy N(2) C(22) -90.1(2) yes
O(13) Dy O(2) C(4) -123.5(3) yes
O(13) Dy O(3) C(10) 108.8(2) yes
O(13) Dy O(6) C(17) -77.5(2) yes
O(13) Dy O(7) C(23) 66.1(2) yes
O(13) Dy O(9) N(3) 109.1(3) yes
O(13) Dy O(10) N(3) -156.1(2) yes
O(13) Dy O(12) N(4) 5.8(2) yes
O(13) Dy N(1) C(5) 83.5(2) yes
O(13) Dy N(1) C(9) -98.7(2) yes
O(13) Dy N(2) C(18) 92.0(2) yes
O(13) Dy N(2) C(22) -85.5(2) yes
O(18) Cu(2) O(3) C(10) 89.5(2) yes
O(18) Cu(2) O(4) C(12) -87.8(3) yes
O(18) Cu(2) O(5) C(15) 75.5(3) yes
O(18) Cu(2) O(6) C(17) -68.6(2) yes
O(19) Cu(1) O(1) C(2) -102.9(4) yes
O(19) Cu(1) O(2) C(4) 105.0(3) yes
O(19) Cu(1) O(7) C(23) -75.4(2) yes
O(19) Cu(1) O(8) C(25) 71.6(3) yes
N(1) Dy O(2) C(4) -4.8(2) yes
N(1) Dy O(3) C(10) -2.9(2) yes
N(1) Dy O(6) C(17) 167.2(2) yes
N(1) Dy O(7) C(23) -179.1(2) yes
N(1) Dy O(9) N(3) -144.3(2) yes
N(1) Dy O(10) N(3) 35.1(2) yes
N(1) Dy O(12) N(4) -168.5(2) yes
N(1) Dy O(13) N(4) 0.0(2) yes
N(1) Dy N(2) C(18) -97.6(10) yes
N(1) Dy N(2) C(22) 84.9(10) yes
N(1) C(5) C(4) C(3) 178.3(3) yes
N(1) C(5) C(6) C(7) -0.7(5) yes
N(1) C(9) C(8) C(7) -0.1(5) yes
N(1) C(9) C(10) C(11) 172.0(3) yes
N(2) Dy O(2) C(4) 171.1(2) yes
N(2) Dy O(3) C(10) -178.9(2) yes
N(2) Dy O(6) C(17) -8.7(2) yes
N(2) Dy O(7) C(23) -3.1(2) yes
N(2) Dy O(9) N(3) 35.1(2) yes
N(2) Dy O(10) N(3) -143.7(2) yes
N(2) Dy O(12) N(4) 11.2(2) yes
N(2) Dy O(13) N(4) 179.4(2) yes
N(2) Dy N(1) C(5) -86.5(10) yes
N(2) Dy N(1) C(9) 91.2(10) yes
N(2) C(18) C(17) C(16) 172.1(3) yes
N(2) C(18) C(19) C(20) -0.8(5) yes
N(2) C(22) C(21) C(20) -0.2(5) yes
N(2) C(22) C(23) C(24) 179.9(3) yes
C(1) C(2) C(3) C(4) -177.7(4) yes
C(2) C(3) C(4) C(5) -178.3(3) yes
C(3) C(4) C(5) C(6) -1.2(5) yes
C(4) C(5) N(1) C(9) 179.9(3) yes
C(4) C(5) C(6) C(7) 178.9(3) yes
C(5) N(1) C(9) C(8) 0.9(4) yes
C(5) N(1) C(9) C(10) -177.3(3) yes
C(5) C(6) C(7) C(8) 1.4(5) yes
C(6) C(5) N(1) C(9) -0.5(4) yes
C(6) C(7) C(8) C(9) -1.1(6) yes
C(7) C(8) C(9) C(10) 177.9(3) yes
C(8) C(9) C(10) C(11) -6.2(5) yes
C(9) C(10) C(11) C(12) -171.9(3) yes
C(10) C(11) C(12) C(13) 175.7(3) yes
C(14) C(15) C(16) C(17) -176.2(3) yes
C(15) C(16) C(17) C(18) 172.7(3) yes
C(16) C(17) C(18) C(19) -9.9(4) yes
C(17) C(18) N(2) C(22) 179.5(3) yes
C(17) C(18) C(19) C(20) -178.5(3) yes
C(18) N(2) C(22) C(21) -1.1(4) yes
C(18) N(2) C(22) C(23) 179.6(3) yes
C(18) C(19) C(20) C(21) -0.5(5) yes
C(19) C(18) N(2) C(22) 1.6(4) yes
C(19) C(20) C(21) C(22) 1.0(5) yes
C(20) C(21) C(22) C(23) 179.1(3) yes
C(21) C(22) C(23) C(24) 0.6(5) yes
C(22) C(23) C(24) C(25) 176.2(3) yes
C(23) C(24) C(25) C(26) -177.0(3) yes
C(23) C(24) C(25) C(26) -177.0(3) yes
